data_1544826
loop_
_publ_author_name
'Kim, Jungwon'
'Hong, Soon Hyeok'

_publ_section_title
;
 Organocatalytic activation of isocyanides: N-heterocyclic
 carbene-catalyzed enaminone synthesis from ketones.
;
_journal_issue 3
_journal_name_full 'Chemical science'
_journal_page_first 2401
_journal_page_last 2406
_journal_paper_doi 10.1039/c6sc05266e
_journal_volume 8
_journal_year 2017
_chemical_formula_moiety 'C17 H17 N O'
_chemical_formula_sum 'C17 H17 N O'
_chemical_formula_weight 251.31
_chemical_name_systematic
;
 ?
;
_space_group_crystal_system monoclinic
_space_group_IT_number 14
_space_group_name_Hall '-P 2yn'
_space_group_name_H-M_alt 'P 1 21/n 1'
_symmetry_space_group_name_Hall '-P 2yn'
_symmetry_space_group_name_H-M 'P 1 21/n 1'
_atom_sites_solution_hydrogens geom
_atom_sites_solution_primary direct
_audit_creation_date 2016-09-05
_audit_creation_method
;
Olex2 1.2
(compiled 2016.02.19 svn.r3266 for OlexSys, GUI svn.r5155)
;
_audit_update_record
;
2016-09-08 deposited with the CCDC.
2016-12-20 downloaded from the CCDC.
;
_cell_angle_alpha 90
_cell_angle_beta 92.0107(13)
_cell_angle_gamma 90
_cell_formula_units_Z 4
_cell_length_a 6.39890(8)
_cell_length_b 11.27072(15)
_cell_length_c 19.0731(3)
_cell_measurement_reflns_used 8240
_cell_measurement_temperature 101(2)
_cell_measurement_theta_max 76.2470
_cell_measurement_theta_min 4.5340
_cell_volume 1374.71(3)
_computing_cell_refinement 'CrysAlisPro 1.171.38.43c (Rigaku OD, 2015)'
_computing_data_collection 'CrysAlisPro 1.171.38.43c (Rigaku OD, 2015)'
_computing_data_reduction 'CrysAlisPro 1.171.38.43c (Rigaku OD, 2015)'
_computing_molecular_graphics 'Olex2 (Dolomanov et al., 2009)'
_computing_publication_material 'Olex2 (Dolomanov et al., 2009)'
_computing_structure_refinement 'ShelXL (Sheldrick, 2015)'
_computing_structure_solution 'ShelXS (Sheldrick, 2008)'
_diffrn_ambient_environment N~2~
_diffrn_ambient_temperature 101(2)
_diffrn_detector 'CCD plate'
_diffrn_detector_area_resol_mean 7.9
_diffrn_detector_type AtlasS2
_diffrn_measured_fraction_theta_full 1.000
_diffrn_measured_fraction_theta_max 0.992
_diffrn_measurement_details
;
List of Runs (angles in degrees, time in seconds):

  # Type    Start    End  Width  t~exp~   \w     \q     \k     \f   Frames
#--------------------------------------------------------------------------
  1  \w    -96.00  -2.00   1.00    1.17    --  -41.24 125.00 150.00   94
  2  \w    -66.00  33.00   1.00    1.17    --  -41.24  38.00-150.00   99
  3  \w    -82.00  39.00   1.00    1.17    --  -41.24  19.00 150.00  121
  4  \w     17.00 116.00   1.00    1.17    --   41.24  38.00-180.00   99
  5  \w     17.00 116.00   1.00    1.17    --   41.24  38.00 -30.00   99
  6  \w      1.00  82.00   1.00    1.17    --   41.24 -99.00 -60.00   81
  7  \w    100.00 178.00   1.00    3.59    --  112.00 111.00 -30.00   78
  8  \w     29.00 109.00   1.00    3.59    --  112.00 -94.00 -90.00   80
  9  \w     57.00 151.00   1.00    3.59    --  112.00 178.00-180.00   94
 10  \w     29.00 109.00   1.00    3.59    --  112.00 -94.00 120.00   80
 11  \w     36.00 116.00   1.00    3.59    --  112.00-111.00 -30.00   80
 12  \w    100.00 178.00   1.00    3.59    --  112.00 111.00   0.00   78
 13  \w     36.00 140.00   1.00    3.59    --  112.00 -30.00   0.00  104
 14  \w     84.00 178.00   1.00    3.59    --  112.00  30.00 -90.00   94
 15  \w     36.00 140.00   1.00    3.59    --  112.00 -30.00 120.00  104
 16  \w     86.00 178.00   1.00    3.59    --  112.00  45.00 -60.00   92
 17  \w     29.00 109.00   1.00    3.59    --  112.00 -94.00-120.00   80
 18  \w     77.00 104.00   1.00    3.59    --  112.00 -94.00  30.00   27
 19  \w     43.00  70.00   1.00    3.59    --  112.00 -94.00  30.00   27
 20  \w     89.00 161.00   1.00    3.59    --  112.00  45.00 -30.00   72
 21  \w    141.00 168.00   1.00    3.59    --  112.00 111.00 -90.00   27
 22  \w     82.00 115.00   1.00    3.59    --  112.00-111.00   0.00   33
 23  \w     71.00 104.00   1.00    3.59    --  112.00 -94.00  60.00   33
 24  \w     44.00 136.00   1.00    3.59    --  112.00 -61.00 -60.00   92
 25  \w     67.00 117.00   1.00    3.59    --  112.00 -61.00  90.00   50
 26  \w     30.00 125.00   1.00    3.59    --  112.00 -15.00-150.00   95
;
_diffrn_measurement_device 'four-circle diffractometer'
_diffrn_measurement_device_type 'SuperNova, Dual, Cu at zero, AtlasS2'
_diffrn_measurement_method '\w scans'
_diffrn_orient_matrix_type 'CrysAlisPro convention (1999,Acta A55,543-557)'
_diffrn_orient_matrix_UB_11 0.0620325000
_diffrn_orient_matrix_UB_12 -0.1261012000
_diffrn_orient_matrix_UB_13 0.0240189000
_diffrn_orient_matrix_UB_21 0.0201080000
_diffrn_orient_matrix_UB_22 0.0434530000
_diffrn_orient_matrix_UB_23 0.0765340000
_diffrn_orient_matrix_UB_31 -0.2318118000
_diffrn_orient_matrix_UB_32 -0.0299494000
_diffrn_orient_matrix_UB_33 0.0100900000
_diffrn_radiation_collimation '0.2 mm sinlge-pinhole'
_diffrn_radiation_monochromator mirror
_diffrn_radiation_probe x-ray
_diffrn_radiation_type CuK\a
_diffrn_radiation_wavelength 1.54184
_diffrn_reflns_av_R_equivalents 0.0287
_diffrn_reflns_av_unetI/netI 0.0191
_diffrn_reflns_Laue_measured_fraction_full 1.000
_diffrn_reflns_Laue_measured_fraction_max 0.992
_diffrn_reflns_limit_h_max 5
_diffrn_reflns_limit_h_min -7
_diffrn_reflns_limit_k_max 14
_diffrn_reflns_limit_k_min -14
_diffrn_reflns_limit_l_max 23
_diffrn_reflns_limit_l_min -23
_diffrn_reflns_number 16312
_diffrn_reflns_point_group_measured_fraction_full 1.000
_diffrn_reflns_point_group_measured_fraction_max 0.992
_diffrn_reflns_theta_full 67.684
_diffrn_reflns_theta_max 76.484
_diffrn_reflns_theta_min 4.558
_diffrn_source 'micro-focus sealed X-ray tube'
_diffrn_source_type 'SuperNova (Cu) X-ray Source'
_exptl_absorpt_coefficient_mu 0.587
_exptl_absorpt_correction_T_max 1.00000
_exptl_absorpt_correction_T_min 0.82302
_exptl_absorpt_correction_type multi-scan
_exptl_absorpt_process_details
;
CrysAlisPro 1.171.38.43c (Rigaku Oxford Diffraction, 2015)
Empirical absorption correction using spherical harmonics,
 implemented in SCALE3 ABSPACK scaling algorithm.
;
_exptl_crystal_colour 'clear light yellow'
_exptl_crystal_colour_lustre clear
_exptl_crystal_colour_modifier light
_exptl_crystal_colour_primary yellow
_exptl_crystal_density_diffrn 1.214
_exptl_crystal_description block
_exptl_crystal_F_000 536
_exptl_crystal_size_max 0.289
_exptl_crystal_size_mid 0.148
_exptl_crystal_size_min 0.031
_refine_diff_density_max 0.263
_refine_diff_density_min -0.267
_refine_diff_density_rms 0.043
_refine_ls_extinction_method none
_refine_ls_goodness_of_fit_ref 1.048
_refine_ls_hydrogen_treatment constr
_refine_ls_matrix_type full
_refine_ls_number_parameters 174
_refine_ls_number_reflns 2863
_refine_ls_number_restraints 0
_refine_ls_restrained_S_all 1.048
_refine_ls_R_factor_all 0.0441
_refine_ls_R_factor_gt 0.0411
_refine_ls_shift/su_max 0.000
_refine_ls_shift/su_mean 0.000
_refine_ls_structure_factor_coef Fsqd
_refine_ls_weighting_details 'w=1/[\s^2^(Fo^2^)+(0.0600P)^2^+0.4720P] where P=(Fo^2^+2Fc^2^)/3'
_refine_ls_weighting_scheme calc
_refine_ls_wR_factor_gt 0.1095
_refine_ls_wR_factor_ref 0.1128
_reflns_Friedel_coverage 0.000
_reflns_number_gt 2626
_reflns_number_total 2863
_reflns_threshold_expression 'I > 2\s(I)'
_cod_data_source_file c6sc05266e2.cif
_cod_data_source_block exp_358
_cod_depositor_comments
;Adding full bibliography for 1544826.cif.

 Adding full bibliography for 1544826.cif.
;
_cod_database_code 1544826
_shelxl_version_number 2014-1
_chemical_oxdiff_formula C17H17N1O1
_chemical_oxdiff_usercomment JWKim_No.7_p.92B-p/DMA
_shelx_space_group_comment
;
The symmetry employed for this shelxl refinement is uniquely defined
by the following loop, which should always be used as a source of
symmetry information in preference to the above space-group names.
They are only intended as comments.
;
_reflns_odcompleteness_completeness 99.97
_reflns_odcompleteness_iscentric 1
_reflns_odcompleteness_theta 74.33
_olex2_refinement_description
;
1. Fixed Uiso
 At 1.2 times of:
  All C(H) groups, All N(H) groups
 At 1.5 times of:
  All C(H,H,H) groups
2.a Aromatic/amide H refined with riding coordinates:
 N2(H2), C5(H5), C6(H6), C8(H8), C9(H9), C11(H11), C13(H13), C14(H14),
 C17(H17), C18(H18), C19(H19)
2.b Idealised Me refined as rotating group:
 C15(H15a,H15b,H15c), C16(H16a,H16b,H16c)
;
_olex2_date_sample_data_collection 2016-06-07
_olex2_submission_special_instructions 'No special instructions were received'
_oxdiff_exptl_absorpt_empirical_details
;
Empirical correction (ABSPACK) includes:
- Absorption correction using spherical harmonics
- Frame scaling
;
_oxdiff_exptl_absorpt_empirical_full_max 1.496
_oxdiff_exptl_absorpt_empirical_full_min 0.714

loop_
_space_group_symop_operation_xyz
'x, y, z'
'-x+1/2, y+1/2, -z+1/2'
'-x, -y, -z'
'x-1/2, -y-1/2, z-1/2'

loop_
_atom_site_label
_atom_site_type_symbol
_atom_site_fract_x
_atom_site_fract_y
_atom_site_fract_z
_atom_site_U_iso_or_equiv
_atom_site_adp_type
_atom_site_occupancy
_atom_site_site_symmetry_order
_atom_site_calc_flag
_atom_site_refinement_flags_posn
O1 O 0.07160(13) 0.97650(7) 0.21129(5) 0.0262(2) Uani 1 1 d .
N2 N 0.57128(14) 0.66773(8) 0.19579(5) 0.0211(2) Uani 1 1 d .
H2 H 0.5155 0.6248 0.2273 0.025 Uiso 1 1 calc R
C3 C 0.74563(17) 0.62191(10) 0.16139(6) 0.0198(2) Uani 1 1 d .
C4 C 1.09021(18) 0.52512(11) 0.09315(6) 0.0242(3) Uani 1 1 d .
C5 C 0.94851(18) 0.45288(11) 0.12711(6) 0.0253(3) Uani 1 1 d .
H5 H 0.9689 0.3712 0.1273 0.030 Uiso 1 1 calc R
C6 C 0.88782(18) 0.69586(10) 0.12893(6) 0.0224(2) Uani 1 1 d .
H6 H 0.8703 0.7777 0.1301 0.027 Uiso 1 1 calc R
C7 C 0.23934(17) 0.93698(10) 0.18992(6) 0.0204(2) Uani 1 1 d .
C8 C 0.48738(17) 0.77563(10) 0.18172(6) 0.0199(2) Uani 1 1 d .
H8 H 0.5462 0.8195 0.1462 0.024 Uiso 1 1 calc R
C9 C 0.77817(18) 0.49952(10) 0.16065(6) 0.0227(2) Uani 1 1 d .
H9 H 0.6857 0.4493 0.1826 0.027 Uiso 1 1 calc R
C10 C 0.32453(17) 0.82572(10) 0.21496(6) 0.0209(2) Uani 1 1 d .
C11 C 1.05542(18) 0.64708(11) 0.09489(6) 0.0245(3) Uani 1 1 d .
H11 H 1.1473 0.6973 0.0726 0.029 Uiso 1 1 calc R
C12 C 0.34821(18) 1.00928(10) 0.13578(6) 0.0221(2) Uani 1 1 d .
C13 C 0.55591(19) 1.04551(10) 0.14476(7) 0.0264(3) Uani 1 1 d .
H13 H 0.6375 1.0173 0.1825 0.032 Uiso 1 1 calc R
C14 C 0.2295(2) 1.05040(11) 0.07819(7) 0.0314(3) Uani 1 1 d .
H14 H 0.0911 1.0265 0.0718 0.038 Uiso 1 1 calc R
C15 C 0.21662(19) 0.76259(11) 0.27286(6) 0.0273(3) Uani 1 1 d .
H15A H 0.1455 0.8194 0.3010 0.041 Uiso 1 1 calc GR
H15B H 0.3183 0.7208 0.3016 0.041 Uiso 1 1 calc GR
H15C H 0.1171 0.7072 0.2530 0.041 Uiso 1 1 calc GR
C16 C 1.2745(2) 0.47452(13) 0.05620(7) 0.0315(3) Uani 1 1 d .
H16A H 1.2961 0.3937 0.0705 0.047 Uiso 1 1 calc GR
H16B H 1.3973 0.5202 0.0681 0.047 Uiso 1 1 calc GR
H16C H 1.2475 0.4774 0.0064 0.047 Uiso 1 1 calc GR
C17 C 0.6406(2) 1.12382(12) 0.09723(8) 0.0390(4) Uani 1 1 d .
H17 H 0.7782 1.1493 0.1037 0.047 Uiso 1 1 calc R
C18 C 0.5206(3) 1.16411(13) 0.04010(9) 0.0486(4) Uani 1 1 d .
H18 H 0.5779 1.2164 0.0083 0.058 Uiso 1 1 calc R
C19 C 0.3167(3) 1.12675(14) 0.03034(8) 0.0455(4) Uani 1 1 d .
H19 H 0.2374 1.1528 -0.0084 0.055 Uiso 1 1 calc R

loop_
_atom_site_aniso_label
_atom_site_aniso_U_11
_atom_site_aniso_U_22
_atom_site_aniso_U_33
_atom_site_aniso_U_23
_atom_site_aniso_U_13
_atom_site_aniso_U_12
O1 0.0236(4) 0.0208(4) 0.0347(5) -0.0031(3) 0.0088(3) 0.0014(3)
N2 0.0218(5) 0.0179(5) 0.0241(5) 0.0035(4) 0.0053(4) 0.0010(3)
C3 0.0189(5) 0.0206(5) 0.0198(5) 0.0006(4) 0.0000(4) 0.0008(4)
C4 0.0200(5) 0.0306(6) 0.0220(5) -0.0023(5) -0.0008(4) 0.0032(4)
C5 0.0253(6) 0.0215(6) 0.0291(6) 0.0000(4) -0.0005(5) 0.0051(4)
C6 0.0230(5) 0.0195(5) 0.0246(5) 0.0004(4) 0.0010(4) -0.0020(4)
C7 0.0215(5) 0.0175(5) 0.0223(5) -0.0040(4) 0.0027(4) -0.0010(4)
C8 0.0221(5) 0.0165(5) 0.0212(5) 0.0014(4) 0.0016(4) -0.0014(4)
C9 0.0221(5) 0.0197(5) 0.0264(6) 0.0040(4) 0.0015(4) -0.0001(4)
C10 0.0230(5) 0.0180(5) 0.0218(5) -0.0001(4) 0.0027(4) -0.0014(4)
C11 0.0215(5) 0.0278(6) 0.0243(6) 0.0014(4) 0.0029(4) -0.0037(4)
C12 0.0278(6) 0.0150(5) 0.0239(5) -0.0015(4) 0.0075(4) 0.0047(4)
C13 0.0289(6) 0.0169(5) 0.0339(6) -0.0012(5) 0.0108(5) 0.0017(4)
C14 0.0387(7) 0.0270(6) 0.0289(6) -0.0001(5) 0.0043(5) 0.0127(5)
C15 0.0281(6) 0.0268(6) 0.0274(6) 0.0040(5) 0.0081(5) -0.0002(5)
C16 0.0248(6) 0.0396(7) 0.0302(6) -0.0032(5) 0.0036(5) 0.0060(5)
C17 0.0417(8) 0.0200(6) 0.0573(9) 0.0003(6) 0.0290(7) 0.0011(5)
C18 0.0724(11) 0.0251(7) 0.0507(9) 0.0146(6) 0.0383(8) 0.0138(7)
C19 0.0698(11) 0.0363(8) 0.0312(7) 0.0121(6) 0.0146(7) 0.0259(7)

loop_
_atom_type_symbol
_atom_type_description
_atom_type_scat_dispersion_real
_atom_type_scat_dispersion_imag
_atom_type_scat_source
C C 0.0181 0.0091 'International Tables Vol C Tables 4.2.6.8 and 6.1.1.4'
H H 0.0000 0.0000 'International Tables Vol C Tables 4.2.6.8 and 6.1.1.4'
O O 0.0492 0.0322 'International Tables Vol C Tables 4.2.6.8 and 6.1.1.4'
N N 0.0311 0.0180 'International Tables Vol C Tables 4.2.6.8 and 6.1.1.4'

loop_
_exptl_crystal_face_index_h
_exptl_crystal_face_index_k
_exptl_crystal_face_index_l
_exptl_crystal_face_perp_dist
0 1 12 0.0191
1 -7 3 0.0798
4 -4 1 0.1800
0 -1 -12 0.0116
0 -7 1 0.0812
-4 0 2 0.0890
4 2 1 0.1811
-4 -2 0 0.0738
0 7 -4 0.0608

loop_
_geom_angle_atom_site_label_1
_geom_angle_atom_site_label_2
_geom_angle_atom_site_label_3
_geom_angle
C3 N2 H2 118.3
C8 N2 H2 118.3
C8 N2 C3 123.47(9)
C6 C3 N2 121.74(10)
C6 C3 C9 119.11(10)
C9 C3 N2 119.14(10)
C5 C4 C16 121.89(11)
C11 C4 C5 117.25(10)
C11 C4 C16 120.86(11)
C4 C5 H5 119.1
C9 C5 C4 121.82(11)
C9 C5 H5 119.1
C3 C6 H6 120.1
C11 C6 C3 119.88(11)
C11 C6 H6 120.1
O1 C7 C10 121.56(10)
O1 C7 C12 117.15(10)
C10 C7 C12 121.28(10)
N2 C8 H8 117.1
N2 C8 C10 125.85(10)
C10 C8 H8 117.1
C3 C9 H9 120.0
C5 C9 C3 119.97(11)
C5 C9 H9 120.0
C7 C10 C15 118.50(10)
C8 C10 C7 119.55(10)
C8 C10 C15 121.67(10)
C4 C11 H11 119.0
C6 C11 C4 121.95(11)
C6 C11 H11 119.0
C13 C12 C7 122.41(11)
C14 C12 C7 117.94(11)
C14 C12 C13 119.35(11)
C12 C13 H13 120.1
C17 C13 C12 119.85(13)
C17 C13 H13 120.1
C12 C14 H14 119.8
C19 C14 C12 120.34(14)
C19 C14 H14 119.8
C10 C15 H15A 109.5
C10 C15 H15B 109.5
C10 C15 H15C 109.5
H15A C15 H15B 109.5
H15A C15 H15C 109.5
H15B C15 H15C 109.5
C4 C16 H16A 109.5
C4 C16 H16B 109.5
C4 C16 H16C 109.5
H16A C16 H16B 109.5
H16A C16 H16C 109.5
H16B C16 H16C 109.5
C13 C17 H17 119.9
C18 C17 C13 120.18(14)
C18 C17 H17 119.9
C17 C18 H18 119.9
C19 C18 C17 120.11(13)
C19 C18 H18 119.9
C14 C19 H19 119.9
C18 C19 C14 120.14(14)
C18 C19 H19 119.9

loop_
_geom_bond_atom_site_label_1
_geom_bond_atom_site_label_2
_geom_bond_distance
O1 C7 1.2439(14)
N2 H2 0.8600
N2 C3 1.4118(14)
N2 C8 1.3523(14)
C3 C6 1.3947(15)
C3 C9 1.3952(16)
C4 C5 1.3949(17)
C4 C11 1.3931(17)
C4 C16 1.5069(16)
C5 H5 0.9300
C5 C9 1.3866(16)
C6 H6 0.9300
C6 C11 1.3867(16)
C7 C10 1.4420(15)
C7 C12 1.5053(15)
C8 H8 0.9300
C8 C10 1.3612(15)
C9 H9 0.9300
C10 C15 1.5021(15)
C11 H11 0.9300
C12 C13 1.3952(17)
C12 C14 1.3926(17)
C13 H13 0.9300
C13 C17 1.3889(18)
C14 H14 0.9300
C14 C19 1.386(2)
C15 H15A 0.9600
C15 H15B 0.9600
C15 H15C 0.9600
C16 H16A 0.9600
C16 H16B 0.9600
C16 H16C 0.9600
C17 H17 0.9300
C17 C18 1.387(3)
C18 H18 0.9300
C18 C19 1.377(3)
C19 H19 0.9300

loop_
_geom_torsion_atom_site_label_1
_geom_torsion_atom_site_label_2
_geom_torsion_atom_site_label_3
_geom_torsion_atom_site_label_4
_geom_torsion
O1 C7 C10 C8 168.54(11)
O1 C7 C10 C15 -5.57(16)
O1 C7 C12 C13 125.82(12)
O1 C7 C12 C14 -47.85(15)
N2 C3 C6 C11 -179.12(10)
N2 C3 C9 C5 179.98(10)
N2 C8 C10 C7 -174.30(10)
N2 C8 C10 C15 -0.39(18)
C3 N2 C8 C10 -177.51(11)
C3 C6 C11 C4 -1.43(17)
C4 C5 C9 C3 -0.39(18)
C5 C4 C11 C6 0.16(17)
C6 C3 C9 C5 -0.88(17)
C7 C12 C13 C17 -172.24(11)
C7 C12 C14 C19 173.74(11)
C8 N2 C3 C6 22.61(16)
C8 N2 C3 C9 -158.28(11)
C9 C3 C6 C11 1.77(16)
C10 C7 C12 C13 -55.19(15)
C10 C7 C12 C14 131.13(12)
C11 C4 C5 C9 0.75(17)
C12 C7 C10 C8 -10.41(16)
C12 C7 C10 C15 175.49(10)
C12 C13 C17 C18 -1.36(19)
C12 C14 C19 C18 -1.1(2)
C13 C12 C14 C19 -0.13(18)
C13 C17 C18 C19 0.1(2)
C14 C12 C13 C17 1.35(17)
C16 C4 C5 C9 -179.52(11)
C16 C4 C11 C6 -179.57(11)
C17 C18 C19 C14 1.1(2)

loop_
_exptl_oxdiff_crystal_face_indexfrac_h
_exptl_oxdiff_crystal_face_indexfrac_k
_exptl_oxdiff_crystal_face_indexfrac_l
_exptl_oxdiff_crystal_face_x
_exptl_oxdiff_crystal_face_y
_exptl_oxdiff_crystal_face_z
0.0051 1.0041 11.9939 0.1618 0.9617 0.0898
1.0017 -6.9977 3.0045 1.0167 -0.0540 0.0077
4.0023 -3.9959 1.0045 0.7763 -0.0163 -0.7980
-0.0051 -1.0041 -11.9939 -0.1618 -0.9617 -0.0898
0.0004 -6.9992 1.0049 0.9068 -0.2272 0.2197
-4.0011 -0.0028 1.9972 -0.1999 0.0723 0.9477
4.0024 2.0037 0.9999 0.0196 0.2441 -0.9777
-4.0020 -2.0033 -0.0004 0.0044 -0.1676 0.9877
-0.0016 6.9982 -4.0036 -0.9787 -0.0024 -0.2496
